data_4065072
loop_
_publ_author_name
'Wooles, Ashley J.'
'Gregson, Matthew'
'Cooper, Oliver J.'
'Middleton-Gear, Amy'
'Mills, David P.'
'Lewis, William'
'Blake, Alexander J.'
'Liddle, Stephen T.'

_publ_section_title
;
 Group 1 Bis(iminophosphorano)methanides, Part 1:N-Alkyl and Silyl
 Derivatives of the Sterically Demanding Methanes H2C(PPh2NR)2(R =
 Adamantyl and Trimethylsilyl)
;
_journal_issue 20
_journal_name_full Organometallics
_journal_page_first 5314
_journal_paper_doi 10.1021/om200553s
_journal_volume 30
_journal_year 2011
_chemical_formula_moiety 'C39 H59 Cs N2 O4 P2 Si2'
_chemical_formula_sum 'C39 H59 Cs N2 O4 P2 Si2'
_chemical_formula_weight 870.91
_chemical_name_systematic
; 
 ? 
;
_space_group_IT_number 14
_symmetry_cell_setting monoclinic
_symmetry_space_group_name_Hall '-P 2ybc'
_symmetry_space_group_name_H-M 'P 1 21/c 1'
_atom_sites_solution_hydrogens 'geom, Me from difmap'
_atom_sites_solution_primary direct
_atom_sites_solution_secondary difmap
_audit_creation_method
;
CrysAlisPro, Oxford Diffraction Ltd.,
Version 1.171.33.52 (release 06-11-2009 CrysAlis171 .NET)
(compiled Nov  6 2009,16:24:50)
;
_cell_angle_alpha 90.00
_cell_angle_beta 96.1663(13)
_cell_angle_gamma 90.00
_cell_formula_units_Z 8
_cell_length_a 13.8885(2)
_cell_length_b 16.7771(4)
_cell_length_c 38.3042(5)
_cell_measurement_reflns_used 14660
_cell_measurement_temperature 90(2)
_cell_measurement_theta_max 74.42
_cell_measurement_theta_min 3.51
_cell_volume 8873.6(3)
_computing_cell_refinement
;
CrysAlisPro, Oxford Diffraction Ltd.,
Version 1.171.33.52 (release 06-11-2009 CrysAlis171 .NET)
(compiled Nov  6 2009,16:24:50)
;
_computing_data_collection
;
CrysAlisPro, Oxford Diffraction Ltd.,
Version 1.171.33.52 (release 06-11-2009 CrysAlis171 .NET)
(compiled Nov  6 2009,16:24:50)
;
_computing_data_reduction
;
CrysAlisPro, Oxford Diffraction Ltd.,
Version 1.171.33.52 (release 06-11-2009 CrysAlis171 .NET)
(compiled Nov  6 2009,16:24:50)
;
_computing_molecular_graphics 'SHELXTL (Sheldrick, 2008)'
_computing_publication_material 'enCIFer (Allen et al., 2004); PLATON (Spek, 2009)'
_computing_structure_refinement 'SHELXL97 (Sheldrick, 2008)'
_computing_structure_solution 'SHELXTL (Sheldrick, 2008)'
_diffrn_ambient_temperature 90(2)
_diffrn_detector_area_resol_mean 10.3613
_diffrn_measured_fraction_theta_full 0.990
_diffrn_measured_fraction_theta_max 0.953
_diffrn_measurement_device_type 'SuperNova, Single source at offset), Atlas'
_diffrn_measurement_method '\w scans'
_diffrn_radiation_monochromator mirror
_diffrn_radiation_source 'SuperNova (Cu) X-ray Source'
_diffrn_radiation_type 'Cu K\a'
_diffrn_radiation_wavelength 1.5418
_diffrn_reflns_av_R_equivalents 0.0408
_diffrn_reflns_av_sigmaI/netI 0.0501
_diffrn_reflns_limit_h_max 17
_diffrn_reflns_limit_h_min -13
_diffrn_reflns_limit_k_max 18
_diffrn_reflns_limit_k_min -20
_diffrn_reflns_limit_l_max 47
_diffrn_reflns_limit_l_min -41
_diffrn_reflns_number 34781
_diffrn_reflns_theta_full 67.50
_diffrn_reflns_theta_max 74.59
_diffrn_reflns_theta_min 3.51
_diffrn_standards_decay_% 0
_diffrn_standards_number 0
_exptl_absorpt_coefficient_mu 8.006
_exptl_absorpt_correction_T_max 0.574
_exptl_absorpt_correction_T_min 0.134
_exptl_absorpt_correction_type gaussian
_exptl_absorpt_process_details
;
CrysAlisPro, Oxford Diffraction Ltd., 
Version 1.171.34.36 (release 02-08-2010 CrysAlis171 .NET) 
(compiled Jan  5 2010,16:28:46) 
Analytical numeric absorption correction using a multifaceted crystal 
model based on expressions derived by R.C. Clark & J.S. Reid. 
(Clark, R. C. & Reid, J. S. (1995). Acta Cryst. A51, 887-897) 
;
_exptl_crystal_colour colourless
_exptl_crystal_density_diffrn 1.304
_exptl_crystal_density_method 'not measured'
_exptl_crystal_description block
_exptl_crystal_F_000 3616
_exptl_crystal_size_max 0.4954
_exptl_crystal_size_mid 0.3598
_exptl_crystal_size_min 0.2317
_refine_diff_density_max 1.317
_refine_diff_density_min -1.260
_refine_diff_density_rms 0.106
_refine_ls_extinction_method none
_refine_ls_goodness_of_fit_ref 1.073
_refine_ls_hydrogen_treatment constr
_refine_ls_matrix_type full
_refine_ls_number_parameters 926
_refine_ls_number_reflns 17323
_refine_ls_number_restraints 38
_refine_ls_restrained_S_all 1.077
_refine_ls_R_factor_all 0.0532
_refine_ls_R_factor_gt 0.0484
_refine_ls_shift/su_max 0.004
_refine_ls_shift/su_mean 0.000
_refine_ls_structure_factor_coef Fsqd
_refine_ls_weighting_details 'calc w=1/[\s^2^(Fo^2^)+(0.0457P)^2^+30.5321P] where P=(Fo^2^+2Fc^2^)/3'
_refine_ls_weighting_scheme calc
_refine_ls_wR_factor_gt 0.1231
_refine_ls_wR_factor_ref 0.1261
_reflns_number_gt 15797
_reflns_number_total 17323
_reflns_threshold_expression I>2\s(I)
_cod_data_source_file om200553s_si_001.cif
_cod_data_source_block 2
_cod_original_sg_symbol_H-M P2(1)/c
_cod_database_code 4065072

loop_
_symmetry_equiv_pos_as_xyz
'x, y, z'
'-x, y+1/2, -z+1/2'
'-x, -y, -z'
'x, -y-1/2, z-1/2'

loop_
_atom_site_label
_atom_site_type_symbol
_atom_site_fract_x
_atom_site_fract_y
_atom_site_fract_z
_atom_site_U_iso_or_equiv
_atom_site_adp_type
_atom_site_occupancy
_atom_site_symmetry_multiplicity
_atom_site_calc_flag
_atom_site_refinement_flags
_atom_site_disorder_assembly
_atom_site_disorder_group
Cs1 Cs 0.777088(19) 0.677281(15) 0.805343(6) 0.02253(7) Uani 1 1 d . A .
C1 C 0.7359(3) 0.6466(3) 0.68684(11) 0.0238(9) Uani 1 1 d . . .
H1 H 0.7237 0.6415 0.6626 0.029 Uiso 1 1 calc R . .
P1 P 0.68691(7) 0.57774(6) 0.71298(2) 0.0179(2) Uani 1 1 d . . .
C2 C 0.6379(3) 0.4993(3) 0.68279(10) 0.0198(8) Uani 1 1 d . . .
C3 C 0.6099(4) 0.4272(3) 0.69712(12) 0.0317(10) Uani 1 1 d . . .
H3 H 0.6149 0.4211 0.7214 0.038 Uiso 1 1 calc R . .
C4 C 0.5749(4) 0.3652(3) 0.67574(13) 0.0339(11) Uani 1 1 d . . .
H4 H 0.5575 0.3174 0.6857 0.041 Uiso 1 1 calc R . .
C5 C 0.5655(3) 0.3735(3) 0.63950(12) 0.0269(9) Uani 1 1 d . . .
H5 H 0.5415 0.3318 0.6251 0.032 Uiso 1 1 calc R . .
C6 C 0.5926(3) 0.4453(3) 0.62504(12) 0.0266(9) Uani 1 1 d . . .
H6 H 0.5861 0.4517 0.6008 0.032 Uiso 1 1 calc R . .
C7 C 0.6290(3) 0.5070(3) 0.64645(11) 0.0223(8) Uani 1 1 d . . .
H7 H 0.6479 0.5542 0.6364 0.027 Uiso 1 1 calc R . .
C8 C 0.5747(3) 0.6170(3) 0.72793(11) 0.0228(8) Uani 1 1 d . . .
C9 C 0.5165(4) 0.6697(3) 0.70747(13) 0.0319(10) Uani 1 1 d . . .
H9 H 0.5349 0.6863 0.6860 0.038 Uiso 1 1 calc R . .
C10 C 0.4312(4) 0.6981(4) 0.71860(17) 0.0462(14) Uani 1 1 d . . .
H10 H 0.3922 0.7327 0.7043 0.055 Uiso 1 1 calc R . .
C11 C 0.4037(4) 0.6754(4) 0.75060(17) 0.0463(15) Uani 1 1 d . . .
H11 H 0.3473 0.6957 0.7582 0.056 Uiso 1 1 calc R . .
C12 C 0.4605(4) 0.6222(4) 0.77132(15) 0.0397(13) Uani 1 1 d . . .
H12 H 0.4418 0.6062 0.7928 0.048 Uiso 1 1 calc R . .
C13 C 0.5457(3) 0.5927(3) 0.76003(12) 0.0279(9) Uani 1 1 d . . .
H13 H 0.5833 0.5565 0.7739 0.033 Uiso 1 1 calc R . .
P2 P 0.80715(7) 0.72530(6) 0.70379(2) 0.01687(19) Uani 1 1 d . . .
C14 C 0.8317(3) 0.7832(3) 0.66485(10) 0.0187(8) Uani 1 1 d . . .
C15 C 0.8112(3) 0.7547(3) 0.63051(11) 0.0229(8) Uani 1 1 d . . .
H15 H 0.7844 0.7043 0.6266 0.027 Uiso 1 1 calc R . .
C16 C 0.8309(3) 0.8019(3) 0.60234(11) 0.0276(9) Uani 1 1 d . . .
H16 H 0.8165 0.7829 0.5796 0.033 Uiso 1 1 calc R . .
C17 C 0.8715(3) 0.8765(3) 0.60753(11) 0.0246(9) Uani 1 1 d . . .
H17 H 0.8837 0.9076 0.5884 0.030 Uiso 1 1 calc R . .
C18 C 0.8941(4) 0.9048(3) 0.64161(12) 0.0290(10) Uani 1 1 d . . .
H18 H 0.9229 0.9545 0.6455 0.035 Uiso 1 1 calc R . .
C19 C 0.8730(4) 0.8580(3) 0.66973(12) 0.0295(10) Uani 1 1 d . . .
H19 H 0.8870 0.8774 0.6924 0.035 Uiso 1 1 calc R . .
C20 C 0.9294(3) 0.6901(3) 0.71855(10) 0.0188(8) Uani 1 1 d . . .
C21 C 0.9889(3) 0.7322(3) 0.74366(12) 0.0253(9) Uani 1 1 d . . .
H21 H 0.9651 0.7769 0.7542 0.030 Uiso 1 1 calc R . .
C22 C 1.0834(3) 0.7077(3) 0.75298(14) 0.0321(10) Uani 1 1 d . . .
H22 H 1.1230 0.7361 0.7697 0.039 Uiso 1 1 calc R . .
C23 C 1.1192(4) 0.6407(3) 0.73734(14) 0.0345(11) Uani 1 1 d . . .
H23 H 1.1827 0.6245 0.7436 0.041 Uiso 1 1 calc R . .
C24 C 1.0605(4) 0.5983(3) 0.71261(13) 0.0327(10) Uani 1 1 d . . .
H24 H 1.0842 0.5533 0.7022 0.039 Uiso 1 1 calc R . .
C25 C 0.9663(3) 0.6230(3) 0.70329(11) 0.0253(9) Uani 1 1 d . . .
H25 H 0.9270 0.5943 0.6866 0.030 Uiso 1 1 calc R . .
N1 N 0.7482(3) 0.5446(2) 0.74660(9) 0.0257(8) Uani 1 1 d . . .
Si1 Si 0.82909(9) 0.47099(7) 0.75625(3) 0.0247(2) Uani 1 1 d . . .
C26 C 0.9360(4) 0.5106(3) 0.78514(12) 0.0324(10) Uani 1 1 d . . .
H26A H 0.9659 0.5526 0.7732 0.049 Uiso 1 1 calc R . .
H26B H 0.9820 0.4684 0.7906 0.049 Uiso 1 1 calc R . .
H1B H 0.9149 0.5309 0.8065 0.049 Uiso 1 1 calc R . .
C27 C 0.8754(4) 0.4214(3) 0.71718(13) 0.0334(11) Uani 1 1 d . . .
H27A H 0.8222 0.3978 0.7027 0.050 Uiso 1 1 calc R . .
H27B H 0.9213 0.3807 0.7251 0.050 Uiso 1 1 calc R . .
H27C H 0.9063 0.4604 0.7038 0.050 Uiso 1 1 calc R . .
C28 C 0.7760(5) 0.3898(4) 0.78220(15) 0.0455(14) Uani 1 1 d . . .
H28A H 0.8271 0.3560 0.7926 0.068 Uiso 1 1 calc R . .
H28B H 0.7314 0.3587 0.7669 0.068 Uiso 1 1 calc R . .
H28C H 0.7426 0.4132 0.8003 0.068 Uiso 1 1 calc R . .
N2 N 0.7772(3) 0.7793(2) 0.73446(9) 0.0243(8) Uani 1 1 d . . .
Si2 Si 0.69727(8) 0.85347(7) 0.73770(3) 0.0205(2) Uani 1 1 d . . .
C29 C 0.6138(3) 0.8313(3) 0.77158(12) 0.0294(10) Uani 1 1 d . . .
H29A H 0.5784 0.7834 0.7653 0.044 Uiso 1 1 calc R . .
H29B H 0.5694 0.8748 0.7728 0.044 Uiso 1 1 calc R . .
H1A H 0.6509 0.8244 0.7940 0.044 Uiso 1 1 calc R . .
C30 C 0.6180(3) 0.8768(3) 0.69595(12) 0.0282(9) Uani 1 1 d . . .
H30A H 0.6579 0.8892 0.6777 0.042 Uiso 1 1 calc R . .
H30B H 0.5775 0.9216 0.6997 0.042 Uiso 1 1 calc R . .
H30C H 0.5782 0.8314 0.6891 0.042 Uiso 1 1 calc R . .
C31 C 0.7615(4) 0.9475(3) 0.75309(15) 0.0398(12) Uani 1 1 d . . .
H31A H 0.8024 0.9371 0.7744 0.060 Uiso 1 1 calc R . .
H31B H 0.7147 0.9875 0.7573 0.060 Uiso 1 1 calc R . .
H31C H 0.8003 0.9659 0.7354 0.060 Uiso 1 1 calc R . .
C32 C 0.7042(7) 0.8581(6) 0.8707(2) 0.095(3) Uani 1 1 d U A 1
H32A H 0.6463 0.8299 0.8622 0.143 Uiso 1 1 calc R A 1
H32B H 0.6950 0.9142 0.8665 0.143 Uiso 1 1 calc R A 1
H32C H 0.7184 0.8490 0.8955 0.143 Uiso 1 1 calc R A 1
O1 O 0.7829(4) 0.8304(3) 0.85294(11) 0.0547(12) Uani 1 1 d . . .
C33 C 0.8705(7) 0.8659(4) 0.8655(2) 0.069(2) Uani 1 1 d U A .
H33A H 0.8804 0.8617 0.8909 0.083 Uiso 1 1 calc R . .
H33B H 0.8695 0.9220 0.8593 0.083 Uiso 1 1 calc R . .
C34 C 0.9493(6) 0.8256(6) 0.85006(18) 0.075(3) Uani 1 1 d U . .
H1D H 0.9385 0.8288 0.8247 0.090 Uiso 1 1 calc R A .
H34 H 1.0103 0.8516 0.8577 0.090 Uiso 1 1 calc R . .
O2 O 0.9533(3) 0.7424(4) 0.86101(10) 0.0577(13) Uani 1 1 d D A .
C35 C 1.0397(11) 0.720(2) 0.8463(5) 0.031(6) Uani 0.32(5) 1 d PDU A 1
H35A H 1.0952 0.7372 0.8615 0.047 Uiso 0.32(5) 1 calc PR A 1
H35B H 1.0405 0.7448 0.8237 0.047 Uiso 0.32(5) 1 calc PR A 1
H35C H 1.0415 0.6632 0.8437 0.047 Uiso 0.32(5) 1 calc PR A 1
C35A C 1.0226(12) 0.6836(16) 0.8516(5) 0.078(5) Uani 0.68(5) 1 d PDU A 2
H35D H 1.0833 0.6915 0.8657 0.116 Uiso 0.68(5) 1 calc PR A 2
H35E H 1.0318 0.6893 0.8273 0.116 Uiso 0.68(5) 1 calc PR A 2
H35F H 0.9987 0.6311 0.8557 0.116 Uiso 0.68(5) 1 calc PR A 2
C36 C 0.5511(4) 0.6570(4) 0.87198(15) 0.0387(12) Uani 1 1 d . A .
H36A H 0.5211 0.6866 0.8523 0.058 Uiso 1 1 calc R . .
H36B H 0.5394 0.6835 0.8933 0.058 Uiso 1 1 calc R . .
H36C H 0.5243 0.6043 0.8717 0.058 Uiso 1 1 calc R . .
O3 O 0.6516(3) 0.6523(3) 0.86992(9) 0.0417(9) Uani 1 1 d . . .
C37 C 0.7010(4) 0.6109(3) 0.90020(13) 0.0391(12) Uani 1 1 d . A .
H37A H 0.6775 0.5565 0.9009 0.047 Uiso 1 1 calc R . .
H37B H 0.6880 0.6375 0.9217 0.047 Uiso 1 1 calc R . .
C38 C 0.8057(4) 0.6108(4) 0.89733(13) 0.0408(12) Uani 1 1 d . . .
H1C H 0.8272 0.6649 0.8939 0.049 Uiso 1 1 calc R A .
H38 H 0.8397 0.5911 0.9191 0.049 Uiso 1 1 calc R . .
O4 O 0.8293(3) 0.5625(2) 0.86902(9) 0.0436(9) Uani 1 1 d . A .
C39 C 0.8387(5) 0.4814(3) 0.87776(14) 0.0442(14) Uani 1 1 d . . .
H39A H 0.7790 0.4623 0.8853 0.066 Uiso 1 1 calc R A .
H39B H 0.8900 0.4747 0.8964 0.066 Uiso 1 1 calc R . .
H39C H 0.8534 0.4517 0.8576 0.066 Uiso 1 1 calc R . .
Cs2 Cs 0.705883(19) 0.247009(16) 0.451129(6) 0.02382(7) Uani 1 1 d . . .
C40 C 0.7996(3) 0.2754(2) 0.56484(10) 0.0180(8) Uani 1 1 d . . .
H40 H 0.8206 0.2784 0.5887 0.022 Uiso 1 1 calc R . .
P3 P 0.84185(7) 0.34780(6) 0.53887(2) 0.01467(18) Uani 1 1 d . . .
C41 C 0.9541(3) 0.3155(2) 0.52151(10) 0.0168(7) Uani 1 1 d . . .
C42 C 1.0252(3) 0.2738(3) 0.54271(10) 0.0201(8) Uani 1 1 d . . .
H42 H 1.0154 0.2614 0.5657 0.024 Uiso 1 1 calc R . .
C43 C 1.1100(3) 0.2507(3) 0.52970(11) 0.0245(9) Uani 1 1 d . . .
H43 H 1.1571 0.2231 0.5440 0.029 Uiso 1 1 calc R . .
C44 C 1.1253(3) 0.2687(3) 0.49531(11) 0.0243(9) Uani 1 1 d . . .
H44 H 1.1821 0.2525 0.4866 0.029 Uiso 1 1 calc R . .
C45 C 1.0565(3) 0.3103(3) 0.47420(11) 0.0245(9) Uani 1 1 d . . .
H45 H 1.0670 0.3227 0.4512 0.029 Uiso 1 1 calc R . .
C46 C 0.9708(3) 0.3340(3) 0.48723(10) 0.0212(8) Uani 1 1 d . . .
H46 H 0.9245 0.3623 0.4729 0.025 Uiso 1 1 calc R . .
C47 C 0.8895(3) 0.4256(2) 0.56983(10) 0.0164(7) Uani 1 1 d . . .
C48 C 0.8423(3) 0.4424(3) 0.59938(10) 0.0205(8) Uani 1 1 d . . .
H48 H 0.7901 0.4111 0.6044 0.025 Uiso 1 1 calc R . .
C49 C 0.8725(3) 0.5053(3) 0.62139(11) 0.0239(9) Uani 1 1 d . . .
H49 H 0.8404 0.5161 0.6410 0.029 Uiso 1 1 calc R . .
C50 C 0.9500(3) 0.5520(3) 0.61435(11) 0.0230(8) Uani 1 1 d . . .
H50 H 0.9695 0.5945 0.6290 0.028 Uiso 1 1 calc R . .
C51 C 0.9990(3) 0.5354(3) 0.58520(11) 0.0215(8) Uani 1 1 d . . .
H51 H 1.0524 0.5657 0.5807 0.026 Uiso 1 1 calc R . .
C52 C 0.9673(3) 0.4729(3) 0.56292(10) 0.0200(8) Uani 1 1 d . . .
H52 H 0.9987 0.4628 0.5431 0.024 Uiso 1 1 calc R . .
P4 P 0.72244(7) 0.19759(6) 0.55184(2) 0.01532(19) Uani 1 1 d . . .
C53 C 0.7095(3) 0.1482(3) 0.59406(10) 0.0185(8) Uani 1 1 d . . .
C54 C 0.7001(3) 0.0661(3) 0.59535(11) 0.0239(9) Uani 1 1 d . . .
H54 H 0.6970 0.0366 0.5747 0.029 Uiso 1 1 calc R . .
C55 C 0.6952(3) 0.0273(3) 0.62709(12) 0.0284(10) Uani 1 1 d . . .
H55 H 0.6886 -0.0279 0.6275 0.034 Uiso 1 1 calc R . .
C56 C 0.7001(3) 0.0700(3) 0.65805(12) 0.0282(10) Uani 1 1 d . . .
H56 H 0.6990 0.0438 0.6794 0.034 Uiso 1 1 calc R . .
C57 C 0.7067(3) 0.1523(3) 0.65705(11) 0.0273(9) Uani 1 1 d . . .
H57 H 0.7080 0.1815 0.6777 0.033 Uiso 1 1 calc R . .
C58 C 0.7114(3) 0.1918(3) 0.62535(11) 0.0207(8) Uani 1 1 d . . .
H58 H 0.7159 0.2471 0.6249 0.025 Uiso 1 1 calc R . .
C59 C 0.5981(3) 0.2331(2) 0.54043(10) 0.0161(7) Uani 1 1 d . . .
C60 C 0.5301(3) 0.1827(3) 0.52266(11) 0.0244(9) Uani 1 1 d . . .
H60 H 0.5499 0.1341 0.5142 0.029 Uiso 1 1 calc R . .
C61 C 0.4330(3) 0.2040(3) 0.51738(12) 0.0292(10) Uani 1 1 d . . .
H61 H 0.3882 0.1697 0.5055 0.035 Uiso 1 1 calc R . .
C62 C 0.4029(3) 0.2764(3) 0.52983(12) 0.0269(9) Uani 1 1 d . . .
H62 H 0.3379 0.2907 0.5265 0.032 Uiso 1 1 calc R . .
C63 C 0.4705(3) 0.3272(3) 0.54722(12) 0.0249(9) Uani 1 1 d . . .
H63 H 0.4506 0.3760 0.5555 0.030 Uiso 1 1 calc R . .
C64 C 0.5674(3) 0.3062(2) 0.55240(10) 0.0197(8) Uani 1 1 d . . .
H64 H 0.6122 0.3410 0.5639 0.024 Uiso 1 1 calc R . .
N3 N 0.7705(2) 0.3782(2) 0.50713(9) 0.0192(7) Uani 1 1 d . . .
Si3 Si 0.71235(8) 0.46420(7) 0.49539(3) 0.0179(2) Uani 1 1 d . . .
C65 C 0.5882(3) 0.4385(3) 0.47382(11) 0.0248(9) Uani 1 1 d . . .
H2A H 0.5940 0.4063 0.4534 0.037 Uiso 1 1 calc R . .
H65A H 0.5538 0.4866 0.4670 0.037 Uiso 1 1 calc R . .
H65B H 0.5534 0.4095 0.4901 0.037 Uiso 1 1 calc R . .
C66 C 0.6973(3) 0.5369(3) 0.53177(11) 0.0266(9) Uani 1 1 d . . .
H66A H 0.6637 0.5115 0.5494 0.040 Uiso 1 1 calc R . .
H66B H 0.6606 0.5821 0.5224 0.040 Uiso 1 1 calc R . .
H66C H 0.7598 0.5544 0.5420 0.040 Uiso 1 1 calc R . .
C67 C 0.7743(4) 0.5209(3) 0.46202(13) 0.0301(10) Uani 1 1 d . . .
H67A H 0.8358 0.5400 0.4726 0.045 Uiso 1 1 calc R . .
H67B H 0.7347 0.5654 0.4537 0.045 Uiso 1 1 calc R . .
H67C H 0.7840 0.4865 0.4427 0.045 Uiso 1 1 calc R . .
N4 N 0.7405(3) 0.1361(2) 0.52191(9) 0.0204(7) Uani 1 1 d . . .
Si4 Si 0.83519(8) 0.07494(7) 0.51769(3) 0.0209(2) Uani 1 1 d . . .
C68 C 0.9012(3) 0.1052(3) 0.47937(12) 0.0289(10) Uani 1 1 d . . .
H2B H 0.8576 0.1027 0.4582 0.043 Uiso 1 1 calc R . .
H68A H 0.9546 0.0697 0.4776 0.043 Uiso 1 1 calc R . .
H68B H 0.9249 0.1587 0.4828 0.043 Uiso 1 1 calc R . .
C69 C 0.9282(3) 0.0708(3) 0.55735(12) 0.0262(9) Uani 1 1 d . . .
H69A H 0.9543 0.1231 0.5622 0.039 Uiso 1 1 calc R . .
H69B H 0.9795 0.0352 0.5528 0.039 Uiso 1 1 calc R . .
H69C H 0.8983 0.0520 0.5772 0.039 Uiso 1 1 calc R . .
C70 C 0.7912(4) -0.0297(3) 0.50783(14) 0.0315(10) Uani 1 1 d . . .
H70A H 0.7576 -0.0488 0.5268 0.047 Uiso 1 1 calc R . .
H70B H 0.8456 -0.0637 0.5052 0.047 Uiso 1 1 calc R . .
H70C H 0.7482 -0.0299 0.4865 0.047 Uiso 1 1 calc R . .
C71 C 0.5895(4) 0.4111(4) 0.37472(14) 0.0397(12) Uani 1 1 d . . .
H71A H 0.5325 0.3918 0.3841 0.059 Uiso 1 1 calc R . .
H71B H 0.5729 0.4281 0.3509 0.059 Uiso 1 1 calc R . .
H71C H 0.6158 0.4552 0.3886 0.059 Uiso 1 1 calc R . .
O5 O 0.6597(3) 0.3488(2) 0.37558(9) 0.0373(8) Uani 1 1 d . . .
C72 C 0.7415(4) 0.3738(4) 0.35939(14) 0.0382(12) Uani 1 1 d . . .
H72A H 0.7735 0.4174 0.3726 0.046 Uiso 1 1 calc R . .
H72B H 0.7214 0.3925 0.3358 0.046 Uiso 1 1 calc R . .
C73 C 0.8096(4) 0.3057(3) 0.35817(12) 0.0339(11) Uani 1 1 d . . .
H73A H 0.7758 0.2604 0.3469 0.041 Uiso 1 1 calc R . .
H73B H 0.8619 0.3203 0.3446 0.041 Uiso 1 1 calc R . .
O6 O 0.8476(3) 0.2848(2) 0.39262(9) 0.0347(8) Uani 1 1 d . . .
C74 C 0.9222(4) 0.2279(3) 0.39230(14) 0.0343(11) Uani 1 1 d . . .
H74A H 0.9459 0.2140 0.4160 0.052 Uiso 1 1 calc R . .
H74B H 0.9741 0.2499 0.3807 0.052 Uiso 1 1 calc R . .
H74C H 0.8975 0.1811 0.3800 0.052 Uiso 1 1 calc R . .
C75 C 0.4138(4) 0.2871(4) 0.42880(15) 0.0424(12) Uani 1 1 d . . .
H75A H 0.3691 0.2611 0.4425 0.064 Uiso 1 1 calc R . .
H75B H 0.3803 0.3036 0.4068 0.064 Uiso 1 1 calc R . .
H75C H 0.4409 0.3329 0.4413 0.064 Uiso 1 1 calc R . .
O7 O 0.4886(3) 0.2338(3) 0.42272(12) 0.0493(11) Uani 1 1 d . . .
C76 C 0.4500(5) 0.1688(6) 0.4026(3) 0.081(3) Uani 1 1 d . . .
H76A H 0.4104 0.1877 0.3819 0.097 Uiso 1 1 calc R . .
H76B H 0.4099 0.1366 0.4163 0.097 Uiso 1 1 calc R . .
C77 C 0.5335(6) 0.1196(6) 0.3920(2) 0.077(3) Uani 1 1 d D . .
H77A H 0.5082 0.0743 0.3782 0.093 Uiso 1 1 calc R . .
H77B H 0.5713 0.1517 0.3774 0.093 Uiso 1 1 calc R . .
O8 O 0.5924(5) 0.0928(3) 0.42085(17) 0.086(2) Uani 1 1 d D . .
C78 C 0.5413(6) 0.0394(6) 0.4428(3) 0.083(3) Uani 1 1 d . . .
H78A H 0.5859 0.0193 0.4616 0.124 Uiso 1 1 calc R . .
H78B H 0.5141 -0.0042 0.4288 0.124 Uiso 1 1 calc R . .
H78C H 0.4904 0.0682 0.4523 0.124 Uiso 1 1 calc R . .

loop_
_atom_site_aniso_label
_atom_site_aniso_U_11
_atom_site_aniso_U_22
_atom_site_aniso_U_33
_atom_site_aniso_U_23
_atom_site_aniso_U_13
_atom_site_aniso_U_12
Cs1 0.03162(14) 0.02033(13) 0.01537(12) 0.00002(9) 0.00124(9) 0.00142(10)
C1 0.031(2) 0.025(2) 0.0154(18) -0.0026(16) 0.0034(15) -0.0131(18)
P1 0.0206(5) 0.0175(5) 0.0161(4) -0.0024(4) 0.0050(3) -0.0033(4)
C2 0.0192(19) 0.021(2) 0.0197(19) -0.0059(16) 0.0054(14) -0.0025(16)
C3 0.043(3) 0.032(3) 0.022(2) -0.0028(19) 0.0121(19) -0.015(2)
C4 0.049(3) 0.027(2) 0.028(2) -0.0044(19) 0.015(2) -0.016(2)
C5 0.029(2) 0.025(2) 0.027(2) -0.0095(18) 0.0088(17) -0.0081(18)
C6 0.031(2) 0.028(2) 0.021(2) -0.0046(17) 0.0042(17) -0.0009(18)
C7 0.027(2) 0.018(2) 0.023(2) -0.0007(16) 0.0053(16) -0.0004(16)
C8 0.026(2) 0.022(2) 0.0205(19) -0.0066(16) 0.0055(16) -0.0067(17)
C9 0.036(3) 0.030(3) 0.028(2) -0.0065(19) -0.0038(19) 0.004(2)
C10 0.036(3) 0.043(3) 0.056(3) -0.020(3) -0.013(2) 0.011(2)
C11 0.022(2) 0.057(4) 0.061(4) -0.029(3) 0.007(2) 0.001(2)
C12 0.029(3) 0.047(3) 0.047(3) -0.020(3) 0.019(2) -0.015(2)
C13 0.031(2) 0.027(2) 0.027(2) -0.0051(18) 0.0082(17) -0.0074(19)
P2 0.0198(5) 0.0179(5) 0.0131(4) 0.0011(4) 0.0024(3) -0.0036(4)
C14 0.0188(19) 0.020(2) 0.0177(18) 0.0023(15) 0.0042(14) -0.0030(15)
C15 0.027(2) 0.023(2) 0.0198(19) -0.0017(16) 0.0045(16) -0.0042(17)
C16 0.033(2) 0.035(3) 0.0157(19) 0.0009(17) 0.0043(16) -0.0002(19)
C17 0.025(2) 0.028(2) 0.022(2) 0.0083(17) 0.0085(16) 0.0026(18)
C18 0.036(2) 0.023(2) 0.029(2) 0.0026(18) 0.0114(18) -0.0059(19)
C19 0.039(3) 0.030(2) 0.019(2) -0.0019(18) 0.0045(17) -0.010(2)
C20 0.0211(19) 0.021(2) 0.0146(17) 0.0043(15) 0.0037(14) 0.0001(16)
C21 0.028(2) 0.020(2) 0.027(2) -0.0014(17) 0.0007(17) 0.0003(17)
C22 0.028(2) 0.022(2) 0.043(3) 0.003(2) -0.0083(19) -0.0040(19)
C23 0.023(2) 0.032(3) 0.049(3) 0.014(2) 0.009(2) 0.007(2)
C24 0.044(3) 0.024(2) 0.032(2) 0.0039(19) 0.016(2) 0.009(2)
C25 0.033(2) 0.026(2) 0.0187(19) 0.0018(17) 0.0090(16) 0.0026(18)
N1 0.0306(19) 0.0244(19) 0.0219(17) -0.0065(14) 0.0013(14) 0.0040(15)
Si1 0.0335(6) 0.0202(6) 0.0217(5) 0.0036(4) 0.0084(4) 0.0045(5)
C26 0.034(2) 0.041(3) 0.022(2) 0.0067(19) 0.0025(18) 0.010(2)
C27 0.049(3) 0.022(2) 0.031(2) 0.0041(19) 0.015(2) 0.012(2)
C28 0.071(4) 0.035(3) 0.034(3) 0.008(2) 0.020(3) -0.002(3)
N2 0.0284(19) 0.030(2) 0.0157(16) 0.0015(14) 0.0061(13) 0.0045(16)
Si2 0.0250(5) 0.0172(5) 0.0191(5) 0.0002(4) 0.0016(4) -0.0006(4)
C29 0.031(2) 0.032(3) 0.026(2) 0.0007(18) 0.0063(17) 0.0112(19)
C30 0.032(2) 0.023(2) 0.029(2) 0.0059(18) -0.0016(18) 0.0029(18)
C31 0.051(3) 0.023(2) 0.043(3) -0.005(2) -0.003(2) -0.009(2)
C32 0.102(6) 0.104(7) 0.073(5) -0.055(5) -0.020(5) 0.055(6)
O1 0.077(3) 0.039(2) 0.042(2) -0.0214(18) -0.023(2) 0.011(2)
C33 0.099(5) 0.046(4) 0.054(4) 0.001(3) -0.022(4) -0.027(4)
C34 0.072(4) 0.104(6) 0.044(3) 0.019(4) -0.013(3) -0.067(4)
O2 0.030(2) 0.114(4) 0.0288(19) -0.006(2) 0.0016(15) 0.001(2)
C35 0.013(8) 0.065(14) 0.017(7) 0.001(7) 0.010(5) 0.001(7)
C35A 0.039(6) 0.157(14) 0.036(7) -0.024(9) 0.001(5) -0.014(9)
C36 0.029(3) 0.042(3) 0.045(3) 0.004(2) 0.002(2) 0.004(2)
O3 0.0322(18) 0.065(3) 0.0286(17) -0.0045(17) 0.0060(14) -0.0028(18)
C37 0.059(3) 0.036(3) 0.022(2) 0.001(2) 0.006(2) -0.005(2)
C38 0.054(3) 0.041(3) 0.028(2) -0.003(2) 0.003(2) 0.011(3)
O4 0.075(3) 0.034(2) 0.0212(16) 0.0029(14) 0.0044(16) 0.0130(19)
C39 0.072(4) 0.034(3) 0.027(2) 0.005(2) 0.008(2) 0.011(3)
Cs2 0.02783(14) 0.02460(14) 0.01845(12) -0.00398(9) -0.00018(9) 0.00386(10)
C40 0.0196(19) 0.019(2) 0.0157(17) 0.0005(15) 0.0031(14) -0.0035(15)
P3 0.0167(4) 0.0146(4) 0.0131(4) -0.0006(3) 0.0030(3) 0.0001(3)
C41 0.0218(19) 0.0137(18) 0.0157(17) -0.0027(14) 0.0052(14) -0.0031(15)
C42 0.024(2) 0.021(2) 0.0151(18) 0.0006(15) 0.0051(15) 0.0004(16)
C43 0.024(2) 0.027(2) 0.022(2) 0.0032(17) 0.0027(16) 0.0061(17)
C44 0.022(2) 0.029(2) 0.024(2) -0.0028(17) 0.0082(16) 0.0039(17)
C45 0.030(2) 0.029(2) 0.0160(18) 0.0004(16) 0.0088(16) 0.0017(18)
C46 0.025(2) 0.023(2) 0.0157(18) 0.0003(15) 0.0022(15) 0.0049(16)
C47 0.0181(18) 0.0169(19) 0.0140(17) -0.0015(14) 0.0004(13) -0.0019(15)
C48 0.0195(19) 0.025(2) 0.0180(18) -0.0015(16) 0.0050(14) -0.0003(16)
C49 0.028(2) 0.028(2) 0.0173(19) -0.0036(16) 0.0063(15) 0.0003(18)
C50 0.030(2) 0.020(2) 0.0188(19) -0.0051(16) 0.0018(16) -0.0002(17)
C51 0.022(2) 0.022(2) 0.0215(19) -0.0001(16) 0.0047(15) -0.0046(16)
C52 0.025(2) 0.021(2) 0.0156(17) 0.0000(15) 0.0064(15) 0.0022(16)
P4 0.0171(4) 0.0142(5) 0.0151(4) -0.0004(3) 0.0037(3) 0.0002(3)
C53 0.0158(18) 0.021(2) 0.0193(18) 0.0026(15) 0.0028(14) -0.0019(15)
C54 0.029(2) 0.020(2) 0.024(2) 0.0006(16) 0.0075(16) -0.0003(17)
C55 0.030(2) 0.025(2) 0.032(2) 0.0101(19) 0.0099(18) 0.0031(18)
C56 0.026(2) 0.034(3) 0.026(2) 0.0126(19) 0.0077(17) 0.0029(19)
C57 0.027(2) 0.037(3) 0.0186(19) 0.0020(18) 0.0064(16) -0.0013(19)
C58 0.022(2) 0.020(2) 0.0217(19) 0.0010(16) 0.0068(15) -0.0004(16)
C59 0.0157(18) 0.0184(19) 0.0147(17) 0.0017(14) 0.0045(13) 0.0003(15)
C60 0.025(2) 0.026(2) 0.022(2) -0.0044(17) 0.0023(16) 0.0025(18)
C61 0.024(2) 0.035(3) 0.027(2) -0.0037(19) -0.0031(17) -0.0037(19)
C62 0.019(2) 0.037(3) 0.025(2) 0.0057(19) 0.0033(16) 0.0041(18)
C63 0.027(2) 0.022(2) 0.026(2) 0.0018(17) 0.0056(17) 0.0054(17)
C64 0.024(2) 0.0159(19) 0.0198(18) -0.0017(15) 0.0041(15) -0.0013(16)
N3 0.0221(17) 0.0185(17) 0.0171(15) -0.0036(13) 0.0026(12) 0.0015(13)
Si3 0.0192(5) 0.0184(5) 0.0163(5) 0.0011(4) 0.0033(4) 0.0026(4)
C65 0.021(2) 0.029(2) 0.023(2) 0.0030(17) -0.0013(15) 0.0032(17)
C66 0.030(2) 0.026(2) 0.024(2) -0.0016(17) 0.0032(17) 0.0086(18)
C67 0.032(2) 0.029(2) 0.032(2) 0.0088(19) 0.0114(18) 0.0034(19)
N4 0.0224(17) 0.0196(18) 0.0202(16) -0.0024(13) 0.0060(13) 0.0021(14)
Si4 0.0243(5) 0.0167(5) 0.0222(5) -0.0041(4) 0.0047(4) 0.0030(4)
C68 0.032(2) 0.026(2) 0.030(2) -0.0046(18) 0.0111(18) 0.0090(19)
C69 0.027(2) 0.022(2) 0.030(2) -0.0017(17) 0.0027(17) 0.0051(17)
C70 0.034(2) 0.021(2) 0.040(3) -0.0070(19) 0.004(2) 0.0026(19)
C71 0.041(3) 0.048(3) 0.030(2) 0.004(2) 0.002(2) 0.014(2)
O5 0.0322(18) 0.046(2) 0.0346(18) 0.0083(16) 0.0066(14) 0.0067(16)
C72 0.036(3) 0.047(3) 0.032(2) 0.009(2) 0.004(2) -0.001(2)
C73 0.030(2) 0.048(3) 0.024(2) 0.002(2) 0.0058(18) -0.003(2)
O6 0.0338(18) 0.045(2) 0.0259(16) 0.0013(15) 0.0071(13) 0.0084(16)
C74 0.032(3) 0.033(3) 0.038(3) 0.003(2) 0.006(2) 0.002(2)
C75 0.036(3) 0.049(3) 0.042(3) -0.006(2) -0.001(2) -0.002(2)
O7 0.0316(19) 0.060(3) 0.057(2) -0.033(2) 0.0084(17) -0.0019(18)
C76 0.041(4) 0.092(6) 0.109(7) -0.063(6) 0.005(4) 0.002(4)
C77 0.072(5) 0.076(6) 0.078(5) -0.037(5) -0.019(4) 0.015(4)
O8 0.091(4) 0.040(3) 0.112(5) -0.035(3) -0.059(4) 0.019(3)
C78 0.060(5) 0.078(6) 0.110(7) -0.046(6) 0.012(5) -0.005(4)

loop_
_atom_type_symbol
_atom_type_description
_atom_type_scat_dispersion_real
_atom_type_scat_dispersion_imag
_atom_type_scat_source
C C 0.0181 0.0091 'International Tables Vol C Tables 4.2.6.8 and 6.1.1.4'
H H 0.0000 0.0000 'International Tables Vol C Tables 4.2.6.8 and 6.1.1.4'
N N 0.0311 0.0180 'International Tables Vol C Tables 4.2.6.8 and 6.1.1.4'
O O 0.0492 0.0322 'International Tables Vol C Tables 4.2.6.8 and 6.1.1.4'
Si Si 0.2541 0.3302 'International Tables Vol C Tables 4.2.6.8 and 6.1.1.4'
P P 0.2955 0.4335 'International Tables Vol C Tables 4.2.6.8 and 6.1.1.4'
Cs Cs -0.7457 7.9052 'International Tables Vol C Tables 4.2.6.8 and 6.1.1.4'

loop_
_geom_angle_atom_site_label_1
_geom_angle_atom_site_label_2
_geom_angle_atom_site_label_3
_geom_angle
O4 Cs1 O1 93.53(11)
O4 Cs1 N1 97.03(10)
O1 Cs1 N1 168.88(10)
O4 Cs1 O3 54.40(11)
O1 Cs1 O3 69.00(13)
N1 Cs1 O3 114.82(11)
O4 Cs1 N2 164.97(10)
O1 Cs1 N2 92.99(11)
N1 Cs1 N2 77.58(10)
O3 Cs1 N2 140.60(10)
O4 Cs1 O2 66.50(13)
O1 Cs1 O2 51.40(13)
N1 Cs1 O2 136.99(11)
O3 Cs1 O2 88.36(10)
N2 Cs1 O2 107.84(12)
O4 Cs1 C29 143.98(10)
O1 Cs1 C29 66.19(11)
N1 Cs1 C29 102.94(11)
O3 Cs1 C29 89.85(11)
N2 Cs1 C29 50.83(10)
O2 Cs1 C29 113.32(13)
O4 Cs1 C26 66.67(10)
O1 Cs1 C26 139.50(12)
N1 Cs1 C26 49.52(10)
O3 Cs1 C26 116.71(11)
N2 Cs1 C26 99.90(10)
O2 Cs1 C26 88.11(12)
C29 Cs1 C26 146.98(10)
O4 Cs1 C13 104.02(11)
O1 Cs1 C13 122.88(12)
N1 Cs1 C13 50.88(10)
O3 Cs1 C13 78.35(10)
N2 Cs1 C13 83.63(10)
O2 Cs1 C13 166.66(10)
C29 Cs1 C13 68.29(12)
C26 Cs1 C13 96.76(11)
P1 C1 P2 122.7(2)
P1 C1 H1 118.6
P2 C1 H1 118.6
N1 P1 C1 120.2(2)
N1 P1 C2 113.3(2)
C1 P1 C2 105.01(19)
N1 P1 C8 106.0(2)
C1 P1 C8 110.0(2)
C2 P1 C8 100.60(19)
C7 C2 C3 118.3(4)
C7 C2 P1 123.5(3)
C3 C2 P1 118.2(3)
C4 C3 C2 120.9(4)
C4 C3 H3 119.6
C2 C3 H3 119.6
C3 C4 C5 120.5(4)
C3 C4 H4 119.7
C5 C4 H4 119.7
C4 C5 C6 118.9(4)
C4 C5 H5 120.5
C6 C5 H5 120.5
C7 C6 C5 120.6(4)
C7 C6 H6 119.7
C5 C6 H6 119.7
C6 C7 C2 120.8(4)
C6 C7 H7 119.6
C2 C7 H7 119.6
C9 C8 C13 118.7(4)
C9 C8 P1 121.0(3)
C13 C8 P1 120.3(4)
C8 C9 C10 120.8(5)
C8 C9 H9 119.6
C10 C9 H9 119.6
C11 C10 C9 120.4(6)
C11 C10 H10 119.8
C9 C10 H10 119.8
C10 C11 C12 119.6(5)
C10 C11 H11 120.2
C12 C11 H11 120.2
C11 C12 C13 120.1(5)
C11 C12 H12 119.9
C13 C12 H12 119.9
C12 C13 C8 120.3(5)
C12 C13 Cs1 115.7(3)
C8 C13 Cs1 89.0(3)
C12 C13 H13 119.9
C8 C13 H13 119.9
Cs1 C13 H13 65.3
N2 P2 C1 122.1(2)
N2 P2 C20 105.4(2)
C1 P2 C20 110.1(2)
N2 P2 C14 112.8(2)
C1 P2 C14 104.27(19)
C20 P2 C14 100.01(18)
C19 C14 C15 118.5(4)
C19 C14 P2 118.6(3)
C15 C14 P2 122.9(3)
C16 C15 C14 119.9(4)
C16 C15 H15 120.1
C14 C15 H15 120.1
C17 C16 C15 121.1(4)
C17 C16 H16 119.4
C15 C16 H16 119.4
C16 C17 C18 119.6(4)
C16 C17 H17 120.2
C18 C17 H17 120.2
C19 C18 C17 119.2(4)
C19 C18 H18 120.4
C17 C18 H18 120.4
C14 C19 C18 121.8(4)
C14 C19 H19 119.1
C18 C19 H19 119.1
C21 C20 C25 118.9(4)
C21 C20 P2 120.8(3)
C25 C20 P2 120.2(3)
C22 C21 C20 120.2(4)
C22 C21 H21 119.9
C20 C21 H21 119.9
C21 C22 C23 120.0(5)
C21 C22 H22 120.0
C23 C22 H22 120.0
C24 C23 C22 120.1(4)
C24 C23 H23 120.0
C22 C23 H23 120.0
C23 C24 C25 119.8(4)
C23 C24 H24 120.1
C25 C24 H24 120.1
C24 C25 C20 120.9(4)
C24 C25 H25 119.5
C20 C25 H25 119.5
P1 N1 Si1 137.0(2)
P1 N1 Cs1 110.56(18)
Si1 N1 Cs1 109.26(16)
N1 Si1 C26 109.7(2)
N1 Si1 C28 110.9(3)
C26 Si1 C28 105.9(3)
N1 Si1 C27 115.2(2)
C26 Si1 C27 108.0(2)
C28 Si1 C27 106.6(2)
Si1 C26 Cs1 86.48(17)
Si1 C26 H26A 109.5
Cs1 C26 H26A 81.0
Si1 C26 H26B 109.5
Cs1 C26 H26B 155.5
H26A C26 H26B 109.5
Si1 C26 H1B 109.5
Cs1 C26 H1B 46.3
H26A C26 H1B 109.5
H26B C26 H1B 109.5
Si1 C27 H27A 109.5
Si1 C27 H27B 109.5
H27A C27 H27B 109.5
Si1 C27 H27C 109.5
H27A C27 H27C 109.5
H27B C27 H27C 109.5
Si1 C28 H28A 109.5
Si1 C28 H28B 109.5
H28A C28 H28B 109.5
Si1 C28 H28C 109.5
H28A C28 H28C 109.5
H28B C28 H28C 109.5
P2 N2 Si2 135.3(2)
P2 N2 Cs1 110.37(18)
Si2 N2 Cs1 105.77(15)
N2 Si2 C29 111.6(2)
N2 Si2 C31 110.5(2)
C29 Si2 C31 105.0(3)
N2 Si2 C30 114.9(2)
C29 Si2 C30 106.4(2)
C31 Si2 C30 107.9(2)
Si2 C29 Cs1 88.77(16)
Si2 C29 H29A 109.5
Cs1 C29 H29A 76.9
Si2 C29 H29B 109.5
Cs1 C29 H29B 156.2
H29A C29 H29B 109.5
Si2 C29 H1A 109.5
Cs1 C29 H1A 48.2
H29A C29 H1A 109.5
H29B C29 H1A 109.5
Si2 C30 H30A 109.5
Si2 C30 H30B 109.5
H30A C30 H30B 109.5
Si2 C30 H30C 109.5
H30A C30 H30C 109.5
H30B C30 H30C 109.5
Si2 C31 H31A 109.5
Si2 C31 H31B 109.5
H31A C31 H31B 109.5
Si2 C31 H31C 109.5
H31A C31 H31C 109.5
H31B C31 H31C 109.5
O1 C32 H32A 109.5
O1 C32 H32B 109.5
O1 C32 H32C 109.5
C33 O1 C32 112.4(6)
C33 O1 Cs1 121.1(5)
C32 O1 Cs1 124.7(5)
O1 C33 C34 109.0(6)
O1 C33 H33A 109.9
C34 C33 H33A 109.9
O1 C33 H33B 109.9
C34 C33 H33B 109.9
H33A C33 H33B 108.3
O2 C34 C33 109.5(5)
O2 C34 H1D 109.8
C33 C34 H1D 109.8
O2 C34 H34 109.8
C33 C34 H34 109.8
H1D C34 H34 108.2
C35 O2 C35A 27.9(8)
C35 O2 C34 98.4(14)
C35A O2 C34 125.9(14)
C35 O2 Cs1 104.9(11)
C35A O2 Cs1 94.7(7)
C34 O2 Cs1 97.5(3)
O2 C35 H35A 109.5
O2 C35 H35B 109.5
H35A C35 H35B 109.5
O2 C35 H35C 109.5
H35A C35 H35C 109.5
H35B C35 H35C 109.5
O2 C35A H35D 109.5
O2 C35A H35E 109.5
H35D C35A H35E 109.5
O2 C35A H35F 109.5
H35D C35A H35F 109.5
H35E C35A H35F 109.5
O3 C36 H36A 109.5
O3 C36 H36B 109.5
H36A C36 H36B 109.5
O3 C36 H36C 109.5
H36A C36 H36C 109.5
H36B C36 H36C 109.5
C36 O3 C37 111.5(4)
C36 O3 Cs1 131.4(3)
C37 O3 Cs1 115.3(3)
O3 C37 C38 109.0(4)
O3 C37 H37A 109.9
C38 C37 H37A 109.9
O3 C37 H37B 109.9
C38 C37 H37B 109.9
H37A C37 H37B 108.3
O4 C38 C37 111.7(5)
O4 C38 H1C 109.3
C37 C38 H1C 109.3
O4 C38 H38 109.3
C37 C38 H38 109.3
H1C C38 H38 107.9
C39 O4 C38 113.2(4)
C39 O4 Cs1 142.2(3)
C38 O4 Cs1 101.0(3)
O4 C39 H39A 109.5
O4 C39 H39B 109.5
H39A C39 H39B 109.5
O4 C39 H39C 109.5
H39A C39 H39C 109.5
H39B C39 H39C 109.5
O7 Cs2 N3 119.06(9)
O7 Cs2 O8 52.37(13)
N3 Cs2 O8 156.02(16)
O7 Cs2 O6 114.61(11)
N3 Cs2 O6 100.81(9)
O8 Cs2 O6 102.93(16)
O7 Cs2 N4 107.46(11)
N3 Cs2 N4 80.04(9)
O8 Cs2 N4 82.14(13)
O6 Cs2 N4 130.11(9)
O7 Cs2 O5 69.27(11)
N3 Cs2 O5 104.26(10)
O8 Cs2 O5 93.32(14)
O6 Cs2 O5 51.06(9)
N4 Cs2 O5 175.45(9)
O7 Cs2 C68 135.62(12)
N3 Cs2 C68 96.02(10)
O8 Cs2 C68 84.40(12)
O6 Cs2 C68 81.07(10)
N4 Cs2 C68 49.66(9)
O5 Cs2 C68 130.36(9)
O7 Cs2 C65 73.18(10)
N3 Cs2 C65 48.69(9)
O8 Cs2 C65 124.73(12)
O6 Cs2 C65 107.98(10)
N4 Cs2 C65 108.87(9)
O5 Cs2 C65 73.53(9)
C68 Cs2 C65 144.23(10)
P3 C40 P4 127.5(2)
P3 C40 H40 116.3
P4 C40 H40 116.3
N3 P3 C40 116.9(2)
N3 P3 C47 115.02(18)
C40 P3 C47 104.49(18)
N3 P3 C41 107.76(18)
C40 P3 C41 110.94(19)
C47 P3 C41 100.47(18)
C46 C41 C42 118.8(4)
C46 C41 P3 120.5(3)
C42 C41 P3 120.7(3)
C43 C42 C41 120.4(4)
C43 C42 H42 119.8
C41 C42 H42 119.8
C42 C43 C44 120.3(4)
C42 C43 H43 119.9
C44 C43 H43 119.9
C45 C44 C43 120.0(4)
C45 C44 H44 120.0
C43 C44 H44 120.0
C44 C45 C46 120.0(4)
C44 C45 H45 120.0
C46 C45 H45 120.0
C41 C46 C45 120.5(4)
C41 C46 H46 119.7
C45 C46 H46 119.7
C52 C47 C48 118.8(4)
C52 C47 P3 121.1(3)
C48 C47 P3 119.9(3)
C49 C48 C47 120.5(4)
C49 C48 H48 119.7
C47 C48 H48 119.7
C50 C49 C48 120.3(4)
C50 C49 H49 119.8
C48 C49 H49 119.8
C49 C50 C51 120.0(4)
C49 C50 H50 120.0
C51 C50 H50 120.0
C52 C51 C50 119.4(4)
C52 C51 H51 120.3
C50 C51 H51 120.3
C47 C52 C51 121.0(4)
C47 C52 H52 119.5
C51 C52 H52 119.5
N4 P4 C40 124.02(19)
N4 P4 C59 104.95(18)
C40 P4 C59 111.23(19)
N4 P4 C53 112.37(19)
C40 P4 C53 101.71(19)
C59 P4 C53 100.17(17)
C54 C53 C58 118.8(4)
C54 C53 P4 119.8(3)
C58 C53 P4 121.4(3)
C53 C54 C55 120.8(4)
C53 C54 H54 119.6
C55 C54 H54 119.6
C56 C55 C54 120.4(4)
C56 C55 H55 119.8
C54 C55 H55 119.8
C55 C56 C57 119.4(4)
C55 C56 H56 120.3
C57 C56 H56 120.3
C56 C57 C58 120.5(4)
C56 C57 H57 119.7
C58 C57 H57 119.7
C57 C58 C53 120.0(4)
C57 C58 H58 120.0
C53 C58 H58 120.0
C60 C59 C64 118.7(4)
C60 C59 P4 119.5(3)
C64 C59 P4 121.4(3)
C60 C59 Cs2 84.9(2)
C64 C59 Cs2 113.4(2)
P4 C59 Cs2 77.71(12)
C61 C60 C59 120.9(4)
C61 C60 H60 119.6
C59 C60 H60 119.6
C62 C61 C60 120.0(4)
C62 C61 H61 120.0
C60 C61 H61 120.0
C63 C62 C61 119.5(4)
C63 C62 H62 120.3
C61 C62 H62 120.3
C62 C63 C64 120.6(4)
C62 C63 H63 119.7
C64 C63 H63 119.7
C63 C64 C59 120.3(4)
C63 C64 H64 119.8
C59 C64 H64 119.8
P3 N3 Si3 136.7(2)
P3 N3 Cs2 114.35(17)
Si3 N3 Cs2 108.88(15)
N3 Si3 C67 112.0(2)
N3 Si3 C65 108.1(2)
C67 Si3 C65 106.4(2)
N3 Si3 C66 116.41(18)
C67 Si3 C66 105.7(2)
C65 Si3 C66 107.7(2)
Si3 C65 Cs2 84.06(15)
Si3 C65 H2A 109.5
Cs2 C65 H2A 41.6
Si3 C65 H65A 109.5
Cs2 C65 H65A 150.9
H2A C65 H65A 109.5
Si3 C65 H65B 109.5
Cs2 C65 H65B 88.7
H2A C65 H65B 109.5
H65A C65 H65B 109.5
Si3 C66 H66A 109.5
Si3 C66 H66B 109.5
H66A C66 H66B 109.5
Si3 C66 H66C 109.5
H66A C66 H66C 109.5
H66B C66 H66C 109.5
Si3 C67 H67A 109.5
Si3 C67 H67B 109.5
H67A C67 H67B 109.5
Si3 C67 H67C 109.5
H67A C67 H67C 109.5
H67B C67 H67C 109.5
P4 N4 Si4 130.6(2)
P4 N4 Cs2 102.02(16)
Si4 N4 Cs2 108.19(15)
N4 Si4 C68 111.08(19)
N4 Si4 C70 110.3(2)
C68 Si4 C70 105.6(2)
N4 Si4 C69 114.71(19)
C68 Si4 C69 106.8(2)
C70 Si4 C69 107.8(2)
Si4 C68 Cs2 89.92(16)
Si4 C68 H2B 109.5
Cs2 C68 H2B 53.3
Si4 C68 H68A 109.5
Cs2 C68 H68A 158.5
H2B C68 H68A 109.5
Si4 C68 H68B 109.5
Cs2 C68 H68B 70.6
H2B C68 H68B 109.5
H68A C68 H68B 109.5
Si4 C69 H69A 109.5
Si4 C69 H69B 109.5
H69A C69 H69B 109.5
Si4 C69 H69C 109.5
H69A C69 H69C 109.5
H69B C69 H69C 109.5
Si4 C70 H70A 109.5
Si4 C70 H70B 109.5
H70A C70 H70B 109.5
Si4 C70 H70C 109.5
H70A C70 H70C 109.5
H70B C70 H70C 109.5
O5 C71 H71A 109.5
O5 C71 H71B 109.5
H71A C71 H71B 109.5
O5 C71 H71C 109.5
H71A C71 H71C 109.5
H71B C71 H71C 109.5
C72 O5 C71 110.6(4)
C72 O5 Cs2 116.1(3)
C71 O5 Cs2 117.3(3)
O5 C72 C73 109.2(4)
O5 C72 H72A 109.8
C73 C72 H72A 109.8
O5 C72 H72B 109.8
C73 C72 H72B 109.8
H72A C72 H72B 108.3
O6 C73 C72 109.7(4)
O6 C73 H73A 109.7
C72 C73 H73A 109.7
O6 C73 H73B 109.7
C72 C73 H73B 109.7
H73A C73 H73B 108.2
C74 O6 C73 111.2(4)
C74 O6 Cs2 112.3(3)
C73 O6 Cs2 120.5(3)
O6 C74 H74A 109.5
O6 C74 H74B 109.5
H74A C74 H74B 109.5
O6 C74 H74C 109.5
H74A C74 H74C 109.5
H74B C74 H74C 109.5
O7 C75 H75A 109.5
O7 C75 H75B 109.5
H75A C75 H75B 109.5
O7 C75 H75C 109.5
H75A C75 H75C 109.5
H75B C75 H75C 109.5
C76 O7 C75 109.8(5)
C76 O7 Cs2 123.0(4)
C75 O7 Cs2 127.1(3)
O7 C76 C77 108.2(6)
O7 C76 H76A 110.1
C77 C76 H76A 110.1
O7 C76 H76B 110.1
C77 C76 H76B 110.1
H76A C76 H76B 108.4
O8 C77 C76 111.6(8)
O8 C77 H77A 109.3
C76 C77 H77A 109.3
O8 C77 H77B 109.3
C76 C77 H77B 109.3
H77A C77 H77B 108.0
C77 O8 C78 112.2(7)
C77 O8 Cs2 104.8(5)
C78 O8 Cs2 122.7(5)
O8 C78 H78A 109.5
O8 C78 H78B 109.5
H78A C78 H78B 109.5
O8 C78 H78C 109.5
H78A C78 H78C 109.5
H78B C78 H78C 109.5

loop_
_geom_bond_atom_site_label_1
_geom_bond_atom_site_label_2
_geom_bond_distance
Cs1 O4 3.131(4)
Cs1 O1 3.147(4)
Cs1 N1 3.160(4)
Cs1 O3 3.203(4)
Cs1 N2 3.210(4)
Cs1 O2 3.257(4)
C1 P1 1.717(4)
C1 P2 1.734(4)
C1 H1 0.9300
P1 N1 1.568(4)
P1 C2 1.834(4)
P1 C8 1.839(4)
C2 C7 1.390(6)
C2 C3 1.400(6)
C3 C4 1.380(7)
C3 H3 0.9300
C4 C5 1.387(7)
C4 H4 0.9300
C5 C6 1.394(7)
C5 H5 0.9300
C6 C7 1.382(6)
C6 H6 0.9300
C7 H7 0.9300
C8 C9 1.383(7)
C8 C13 1.396(6)
C9 C10 1.387(8)
C9 H9 0.9300
C10 C11 1.376(10)
C10 H10 0.9300
C11 C12 1.383(9)
C11 H11 0.9300
C12 C13 1.394(7)
C12 H12 0.9300
C13 H13 0.9300
P2 N2 1.575(4)
P2 C20 1.830(4)
P2 C14 1.843(4)
C14 C19 1.382(6)
C14 C15 1.400(6)
C15 C16 1.389(6)
C15 H15 0.9300
C16 C17 1.377(7)
C16 H16 0.9300
C17 C18 1.393(7)
C17 H17 0.9300
C18 C19 1.390(6)
C18 H18 0.9300
C19 H19 0.9300
C20 C21 1.391(6)
C20 C25 1.391(6)
C21 C22 1.385(7)
C21 H21 0.9300
C22 C23 1.390(8)
C22 H22 0.9300
C23 C24 1.379(8)
C23 H23 0.9300
C24 C25 1.382(7)
C24 H24 0.9300
C25 H25 0.9300
N1 Si1 1.683(4)
Si1 C26 1.876(5)
Si1 C28 1.883(5)
Si1 C27 1.885(5)
C26 H26A 0.9600
C26 H26B 0.9600
C26 H1B 0.9600
C27 H27A 0.9600
C27 H27B 0.9600
C27 H27C 0.9600
C28 H28A 0.9600
C28 H28B 0.9600
C28 H28C 0.9600
N2 Si2 1.681(4)
Si2 C29 1.868(5)
Si2 C31 1.876(5)
Si2 C30 1.882(5)
C29 H29A 0.9600
C29 H29B 0.9600
C29 H1A 0.9600
C30 H30A 0.9600
C30 H30B 0.9600
C30 H30C 0.9600
C31 H31A 0.9600
C31 H31B 0.9600
C31 H31C 0.9600
C32 O1 1.426(10)
C32 H32A 0.9600
C32 H32B 0.9600
C32 H32C 0.9600
O1 C33 1.392(9)
C33 C34 1.464(13)
C33 H33A 0.9700
C33 H33B 0.9700
C34 O2 1.457(10)
C34 H1D 0.9700
C34 H34 0.9700
O2 C35 1.430(11)
O2 C35A 1.450(11)
C35 H35A 0.9600
C35 H35B 0.9600
C35 H35C 0.9600
C35A H35D 0.9600
C35A H35E 0.9600
C35A H35F 0.9600
C36 O3 1.408(6)
C36 H36A 0.9600
C36 H36B 0.9600
C36 H36C 0.9600
O3 C37 1.459(7)
C37 C38 1.470(8)
C37 H37A 0.9700
C37 H37B 0.9700
C38 O4 1.420(6)
C38 H1C 0.9700
C38 H38 0.9700
O4 C39 1.404(7)
C39 H39A 0.9600
C39 H39B 0.9600
C39 H39C 0.9600
Cs2 O7 3.105(4)
Cs2 N3 3.136(3)
Cs2 O8 3.182(5)
Cs2 O6 3.201(3)
Cs2 N4 3.281(4)
Cs2 O5 3.362(4)
C40 P3 1.713(4)
C40 P4 1.729(4)
C40 H40 0.9300
P3 N3 1.569(3)
P3 C47 1.838(4)
P3 C41 1.841(4)
C41 C46 1.392(6)
C41 C42 1.397(6)
C42 C43 1.383(6)
C42 H42 0.9300
C43 C44 1.390(6)
C43 H43 0.9300
C44 C45 1.375(6)
C44 H44 0.9300
C45 C46 1.397(6)
C45 H45 0.9300
C46 H46 0.9300
C47 C52 1.390(6)
C47 C48 1.397(6)
C48 C49 1.388(6)
C48 H48 0.9300
C49 C50 1.381(6)
C49 H49 0.9300
C50 C51 1.397(6)
C50 H50 0.9300
C51 C52 1.392(6)
C51 H51 0.9300
C52 H52 0.9300
P4 N4 1.582(3)
P4 C59 1.835(4)
P4 C53 1.843(4)
C53 C54 1.385(6)
C53 C58 1.402(6)
C54 C55 1.387(6)
C54 H54 0.9300
C55 C56 1.381(7)
C55 H55 0.9300
C56 C57 1.385(7)
C56 H56 0.9300
C57 C58 1.390(6)
C57 H57 0.9300
C58 H58 0.9300
C59 C60 1.390(6)
C59 C64 1.392(6)
C60 C61 1.388(7)
C60 H60 0.9300
C61 C62 1.385(7)
C61 H61 0.9300
C62 C63 1.385(7)
C62 H62 0.9300
C63 C64 1.385(6)
C63 H63 0.9300
C64 H64 0.9300
N3 Si3 1.691(4)
Si3 C67 1.875(5)
Si3 C65 1.880(4)
Si3 C66 1.881(4)
C65 H2A 0.9600
C65 H65A 0.9600
C65 H65B 0.9600
C66 H66A 0.9600
C66 H66B 0.9600
C66 H66C 0.9600
C67 H67A 0.9600
C67 H67B 0.9600
C67 H67C 0.9600
N4 Si4 1.689(4)
Si4 C68 1.882(5)
Si4 C70 1.884(5)
Si4 C69 1.887(5)
C68 H2B 0.9600
C68 H68A 0.9600
C68 H68B 0.9600
C69 H69A 0.9600
C69 H69B 0.9600
C69 H69C 0.9600
C70 H70A 0.9600
C70 H70B 0.9600
C70 H70C 0.9600
C71 O5 1.427(6)
C71 H71A 0.9600
C71 H71B 0.9600
C71 H71C 0.9600
O5 C72 1.416(6)
C72 C73 1.487(8)
C72 H72A 0.9700
C72 H72B 0.9700
C73 O6 1.412(6)
C73 H73A 0.9700
C73 H73B 0.9700
O6 C74 1.410(6)
C74 H74A 0.9600
C74 H74B 0.9600
C74 H74C 0.9600
C75 O7 1.409(7)
C75 H75A 0.9600
C75 H75B 0.9600
C75 H75C 0.9600
O7 C76 1.408(8)
C76 C77 1.513(11)
C76 H76A 0.9700
C76 H76B 0.9700
C77 O8 1.377(9)
C77 H77A 0.9700
C77 H77B 0.9700
O8 C78 1.463(12)
C78 H78A 0.9600
C78 H78B 0.9600
C78 H78C 0.9600

loop_
_geom_torsion_atom_site_label_1
_geom_torsion_atom_site_label_2
_geom_torsion_atom_site_label_3
_geom_torsion_atom_site_label_4
_geom_torsion
P2 C1 P1 N1 -41.2(4)
P2 C1 P1 C2 -170.2(3)
P2 C1 P1 C8 82.3(3)
N1 P1 C2 C7 -143.9(4)
C1 P1 C2 C7 -10.8(4)
C8 P1 C2 C7 103.4(4)
N1 P1 C2 C3 34.7(4)
C1 P1 C2 C3 167.7(4)
C8 P1 C2 C3 -78.0(4)
C7 C2 C3 C4 0.4(7)
P1 C2 C3 C4 -178.2(4)
C2 C3 C4 C5 -1.0(8)
C3 C4 C5 C6 0.5(8)
C4 C5 C6 C7 0.5(7)
C5 C6 C7 C2 -1.1(7)
C3 C2 C7 C6 0.6(7)
P1 C2 C7 C6 179.2(3)
N1 P1 C8 C9 162.0(4)
C1 P1 C8 C9 30.5(4)
C2 P1 C8 C9 -79.9(4)
N1 P1 C8 C13 -19.4(4)
C1 P1 C8 C13 -150.8(4)
C2 P1 C8 C13 98.8(4)
C13 C8 C9 C10 0.2(7)
P1 C8 C9 C10 178.9(4)
C8 C9 C10 C11 1.2(8)
C9 C10 C11 C12 -1.7(9)
C10 C11 C12 C13 0.8(8)
C11 C12 C13 C8 0.6(7)
C11 C12 C13 Cs1 105.6(5)
C9 C8 C13 C12 -1.1(7)
P1 C8 C13 C12 -179.8(4)
C9 C8 C13 Cs1 -120.6(4)
P1 C8 C13 Cs1 60.7(3)
O4 Cs1 C13 C12 90.4(4)
O1 Cs1 C13 C12 -13.3(4)
N1 Cs1 C13 C12 178.0(5)
O3 Cs1 C13 C12 42.0(4)
N2 Cs1 C13 C12 -102.8(4)
O2 Cs1 C13 C12 47.1(8)
C29 Cs1 C13 C12 -52.6(4)
C26 Cs1 C13 C12 157.9(4)
O4 Cs1 C13 C8 -146.2(3)
O1 Cs1 C13 C8 110.1(3)
N1 Cs1 C13 C8 -58.5(3)
O3 Cs1 C13 C8 165.4(3)
N2 Cs1 C13 C8 20.7(3)
O2 Cs1 C13 C8 170.6(5)
C29 Cs1 C13 C8 70.9(3)
C26 Cs1 C13 C8 -78.6(3)
P1 C1 P2 N2 -46.8(4)
P1 C1 P2 C20 77.6(3)
P1 C1 P2 C14 -175.9(3)
N2 P2 C14 C19 34.2(4)
C1 P2 C14 C19 168.8(4)
C20 P2 C14 C19 -77.3(4)
N2 P2 C14 C15 -146.3(4)
C1 P2 C14 C15 -11.7(4)
C20 P2 C14 C15 102.2(4)
C19 C14 C15 C16 -1.0(7)
P2 C14 C15 C16 179.5(3)
C14 C15 C16 C17 0.7(7)
C15 C16 C17 C18 0.6(7)
C16 C17 C18 C19 -1.5(7)
C15 C14 C19 C18 0.1(7)
P2 C14 C19 C18 179.6(4)
C17 C18 C19 C14 1.2(8)
N2 P2 C20 C21 -23.4(4)
C1 P2 C20 C21 -157.0(3)
C14 P2 C20 C21 93.7(4)
N2 P2 C20 C25 160.2(3)
C1 P2 C20 C25 26.7(4)
C14 P2 C20 C25 -82.6(4)
C25 C20 C21 C22 0.5(6)
P2 C20 C21 C22 -175.9(4)
C20 C21 C22 C23 -0.2(7)
C21 C22 C23 C24 -0.2(8)
C22 C23 C24 C25 0.4(7)
C23 C24 C25 C20 -0.1(7)
C21 C20 C25 C24 -0.4(6)
P2 C20 C25 C24 176.1(3)
C1 P1 N1 Si1 -85.8(4)
C2 P1 N1 Si1 39.5(4)
C8 P1 N1 Si1 148.8(4)
C1 P1 N1 Cs1 71.0(3)
C2 P1 N1 Cs1 -163.77(16)
C8 P1 N1 Cs1 -54.4(2)
O4 Cs1 N1 P1 160.3(2)
O1 Cs1 N1 P1 -1.4(8)
O3 Cs1 N1 P1 106.4(2)
N2 Cs1 N1 P1 -33.90(19)
O2 Cs1 N1 P1 -136.83(19)
C29 Cs1 N1 P1 10.5(2)
C26 Cs1 N1 P1 -148.7(3)
C13 Cs1 N1 P1 57.97(19)
O4 Cs1 N1 Si1 -36.2(2)
O1 Cs1 N1 Si1 162.0(6)
O3 Cs1 N1 Si1 -90.11(19)
N2 Cs1 N1 Si1 129.5(2)
O2 Cs1 N1 Si1 26.6(3)
C29 Cs1 N1 Si1 173.96(18)
C26 Cs1 N1 Si1 14.74(16)
C13 Cs1 N1 Si1 -138.6(2)
P1 N1 Si1 C26 133.1(4)
Cs1 N1 Si1 C26 -23.9(2)
P1 N1 Si1 C28 -110.2(4)
Cs1 N1 Si1 C28 92.8(3)
P1 N1 Si1 C27 11.0(5)
Cs1 N1 Si1 C27 -146.0(2)
N1 Si1 C26 Cs1 19.12(19)
C28 Si1 C26 Cs1 -100.7(2)
C27 Si1 C26 Cs1 145.43(17)
O4 Cs1 C26 Si1 110.45(19)
O1 Cs1 C26 Si1 176.76(16)
N1 Cs1 C26 Si1 -12.47(13)
O3 Cs1 C26 Si1 88.39(17)
N2 Cs1 C26 Si1 -76.63(17)
O2 Cs1 C26 Si1 175.59(17)
C29 Cs1 C26 Si1 -51.9(3)
C13 Cs1 C26 Si1 8.06(17)
C1 P2 N2 Si2 -76.2(4)
C20 P2 N2 Si2 157.3(3)
C14 P2 N2 Si2 49.2(4)
C1 P2 N2 Cs1 65.7(3)
C20 P2 N2 Cs1 -60.8(2)
C14 P2 N2 Cs1 -168.90(15)
O4 Cs1 N2 P2 46.7(5)
O1 Cs1 N2 P2 162.3(2)
N1 Cs1 N2 P2 -23.68(18)
O3 Cs1 N2 P2 -137.83(17)
O2 Cs1 N2 P2 112.0(2)
C29 Cs1 N2 P2 -142.0(3)
C26 Cs1 N2 P2 20.8(2)
C13 Cs1 N2 P2 -74.96(19)
O4 Cs1 N2 Si2 -160.1(3)
O1 Cs1 N2 Si2 -44.52(19)
N1 Cs1 N2 Si2 129.52(19)
O3 Cs1 N2 Si2 15.4(3)
O2 Cs1 N2 Si2 -94.77(19)
C29 Cs1 N2 Si2 11.15(16)
C26 Cs1 N2 Si2 174.03(17)
C13 Cs1 N2 Si2 78.24(18)
P2 N2 Si2 C29 125.0(4)
Cs1 N2 Si2 C29 -18.0(2)
P2 N2 Si2 C31 -118.6(4)
Cs1 N2 Si2 C31 98.4(2)
P2 N2 Si2 C30 3.8(4)
Cs1 N2 Si2 C30 -139.27(19)
N2 Si2 C29 Cs1 15.5(2)
C31 Si2 C29 Cs1 -104.2(2)
C30 Si2 C29 Cs1 141.56(17)
O4 Cs1 C29 Si2 166.52(15)
O1 Cs1 C29 Si2 106.0(2)
N1 Cs1 C29 Si2 -71.50(18)
O3 Cs1 C29 Si2 173.03(18)
N2 Cs1 C29 Si2 -9.65(13)
O2 Cs1 C29 Si2 84.88(18)
C26 Cs1 C29 Si2 -41.8(3)
C13 Cs1 C29 Si2 -109.46(18)
O4 Cs1 O1 C33 79.3(5)
N1 Cs1 O1 C33 -118.9(7)
O3 Cs1 O1 C33 128.9(5)
N2 Cs1 O1 C33 -87.2(5)
O2 Cs1 O1 C33 23.4(4)
C29 Cs1 O1 C33 -131.6(5)
C26 Cs1 O1 C33 21.9(5)
C13 Cs1 O1 C33 -171.5(4)
O4 Cs1 O1 C32 -84.3(6)
N1 Cs1 O1 C32 77.5(9)
O3 Cs1 O1 C32 -34.7(6)
N2 Cs1 O1 C32 109.2(6)
O2 Cs1 O1 C32 -140.2(6)
C29 Cs1 O1 C32 64.8(6)
C26 Cs1 O1 C32 -141.7(6)
C13 Cs1 O1 C32 24.9(6)
C32 O1 C33 C34 171.1(7)
Cs1 O1 C33 C34 5.6(8)
O1 C33 C34 O2 -62.4(7)
C33 C34 O2 C35 -173.8(11)
C33 C34 O2 C35A -178.8(8)
C33 C34 O2 Cs1 79.8(5)
O4 Cs1 O2 C35 97.4(13)
O1 Cs1 O2 C35 -146.9(14)
N1 Cs1 O2 C35 23.1(14)
O3 Cs1 O2 C35 148.9(13)
N2 Cs1 O2 C35 -67.7(13)
C29 Cs1 O2 C35 -121.9(13)
C26 Cs1 O2 C35 32.1(13)
C13 Cs1 O2 C35 143.9(14)
O4 Cs1 O2 C35A 71.0(13)
O1 Cs1 O2 C35A -173.3(13)
N1 Cs1 O2 C35A -3.3(13)
O3 Cs1 O2 C35A 122.5(13)
N2 Cs1 O2 C35A -94.1(13)
C29 Cs1 O2 C35A -148.3(13)
C26 Cs1 O2 C35A 5.7(13)
C13 Cs1 O2 C35A 117.5(14)
O4 Cs1 O2 C34 -161.8(4)
O1 Cs1 O2 C34 -46.1(4)
N1 Cs1 O2 C34 123.9(4)
O3 Cs1 O2 C34 -110.3(4)
N2 Cs1 O2 C34 33.1(4)
C29 Cs1 O2 C34 -21.2(4)
C26 Cs1 O2 C34 132.9(4)
C13 Cs1 O2 C34 -115.3(6)
O4 Cs1 O3 C36 -149.1(5)
O1 Cs1 O3 C36 100.0(5)
N1 Cs1 O3 C36 -68.6(5)
N2 Cs1 O3 C36 32.3(5)
O2 Cs1 O3 C36 148.9(5)
C29 Cs1 O3 C36 35.6(5)
C26 Cs1 O3 C36 -124.0(5)
C13 Cs1 O3 C36 -32.2(5)
O4 Cs1 O3 C37 14.0(3)
O1 Cs1 O3 C37 -96.9(3)
N1 Cs1 O3 C37 94.5(3)
N2 Cs1 O3 C37 -164.6(3)
O2 Cs1 O3 C37 -48.0(3)
C29 Cs1 O3 C37 -161.3(3)
C26 Cs1 O3 C37 39.1(4)
C13 Cs1 O3 C37 130.8(4)
C36 O3 C37 C38 -177.6(5)
Cs1 O3 C37 C38 16.0(5)
O3 C37 C38 O4 -68.1(6)
C37 C38 O4 C39 -83.6(6)
C37 C38 O4 Cs1 79.8(5)
O1 Cs1 O4 C39 173.7(6)
N1 Cs1 O4 C39 -2.9(6)
O3 Cs1 O4 C39 112.7(7)
N2 Cs1 O4 C39 -70.8(8)
O2 Cs1 O4 C39 -141.4(7)
C29 Cs1 O4 C39 120.7(6)
C26 Cs1 O4 C39 -42.9(6)
C13 Cs1 O4 C39 48.5(6)
O1 Cs1 O4 C38 19.0(4)
N1 Cs1 O4 C38 -157.5(3)
O3 Cs1 O4 C38 -41.9(3)
N2 Cs1 O4 C38 134.5(4)
O2 Cs1 O4 C38 63.9(3)
C29 Cs1 O4 C38 -33.9(4)
C26 Cs1 O4 C38 162.4(4)
C13 Cs1 O4 C38 -106.2(3)
P4 C40 P3 N3 35.7(4)
P4 C40 P3 C47 164.2(3)
P4 C40 P3 C41 -88.4(3)
N3 P3 C41 C46 11.9(4)
C40 P3 C41 C46 141.1(3)
C47 P3 C41 C46 -108.8(4)
N3 P3 C41 C42 -169.7(3)
C40 P3 C41 C42 -40.5(4)
C47 P3 C41 C42 69.6(4)
C46 C41 C42 C43 -0.6(6)
P3 C41 C42 C43 -179.0(3)
C41 C42 C43 C44 -0.2(7)
C42 C43 C44 C45 0.8(7)
C43 C44 C45 C46 -0.6(7)
C42 C41 C46 C45 0.8(6)
P3 C41 C46 C45 179.2(3)
C44 C45 C46 C41 -0.2(7)
N3 P3 C47 C52 -81.7(4)
C40 P3 C47 C52 148.7(3)
C41 P3 C47 C52 33.7(4)
N3 P3 C47 C48 92.8(4)
C40 P3 C47 C48 -36.7(4)
C41 P3 C47 C48 -151.8(3)
C52 C47 C48 C49 0.1(6)
P3 C47 C48 C49 -174.5(3)
C47 C48 C49 C50 -0.2(7)
C48 C49 C50 C51 -0.8(7)
C49 C50 C51 C52 1.8(7)
C48 C47 C52 C51 0.9(6)
P3 C47 C52 C51 175.5(3)
C50 C51 C52 C47 -1.9(6)
P3 C40 P4 N4 53.6(4)
P3 C40 P4 C59 -73.0(3)
P3 C40 P4 C53 -178.9(3)
N4 P4 C53 C54 -10.6(4)
C40 P4 C53 C54 -145.3(4)
C59 P4 C53 C54 100.4(4)
N4 P4 C53 C58 167.7(3)
C40 P4 C53 C58 33.1(4)
C59 P4 C53 C58 -81.3(4)
C58 C53 C54 C55 -1.7(7)
P4 C53 C54 C55 176.7(3)
C53 C54 C55 C56 -0.3(7)
C54 C55 C56 C57 2.1(7)
C55 C56 C57 C58 -2.0(7)
C56 C57 C58 C53 0.0(7)
C54 C53 C58 C57 1.8(6)
P4 C53 C58 C57 -176.5(3)
N4 P4 C59 C60 30.3(4)
C40 P4 C59 C60 166.8(3)
C53 P4 C59 C60 -86.3(3)
N4 P4 C59 C64 -156.6(3)
C40 P4 C59 C64 -20.1(4)
C53 P4 C59 C64 86.8(3)
N4 P4 C59 Cs2 -46.49(15)
C40 P4 C59 Cs2 89.98(15)
C53 P4 C59 Cs2 -163.11(14)
O7 Cs2 C59 C60 34.5(3)
N3 Cs2 C59 C60 163.2(3)
O8 Cs2 C59 C60 -16.8(3)
O6 Cs2 C59 C60 -169.5(3)
N4 Cs2 C59 C60 -92.3(3)
O5 Cs2 C59 C60 81.1(3)
C68 Cs2 C59 C60 -101.3(3)
C65 Cs2 C59 C60 109.7(3)
O7 Cs2 C59 C64 -84.7(3)
N3 Cs2 C59 C64 44.0(3)
O8 Cs2 C59 C64 -136.0(3)
O6 Cs2 C59 C64 71.3(4)
N4 Cs2 C59 C64 148.5(3)
O5 Cs2 C59 C64 -38.0(3)
C68 Cs2 C59 C64 139.5(3)
C65 Cs2 C59 C64 -9.5(3)
O7 Cs2 C59 P4 156.14(15)
N3 Cs2 C59 P4 -75.13(14)
O8 Cs2 C59 P4 104.86(15)
O6 Cs2 C59 P4 -47.8(4)
N4 Cs2 C59 P4 29.40(12)
O5 Cs2 C59 P4 -157.19(12)
C68 Cs2 C59 P4 20.34(15)
C65 Cs2 C59 P4 -128.65(15)
C64 C59 C60 C61 -1.1(6)
P4 C59 C60 C61 172.2(3)
Cs2 C59 C60 C61 -115.0(4)
C59 C60 C61 C62 0.1(7)
C60 C61 C62 C63 0.6(7)
C61 C62 C63 C64 -0.4(7)
C62 C63 C64 C59 -0.6(6)
C60 C59 C64 C63 1.3(6)
P4 C59 C64 C63 -171.8(3)
Cs2 C59 C64 C63 98.6(4)
C40 P3 N3 Si3 113.7(3)
C47 P3 N3 Si3 -9.4(4)
C41 P3 N3 Si3 -120.5(3)
C40 P3 N3 Cs2 -62.3(2)
C47 P3 N3 Cs2 174.54(15)
C41 P3 N3 Cs2 63.4(2)
O7 Cs2 N3 P3 134.45(18)
O8 Cs2 N3 P3 72.5(3)
O6 Cs2 N3 P3 -99.31(18)
N4 Cs2 N3 P3 29.92(17)
O5 Cs2 N3 P3 -151.60(17)
C68 Cs2 N3 P3 -17.29(19)
C65 Cs2 N3 P3 156.2(2)
O7 Cs2 N3 Si3 -42.7(2)
O8 Cs2 N3 Si3 -104.7(3)
O6 Cs2 N3 Si3 83.57(16)
N4 Cs2 N3 Si3 -147.20(17)
O5 Cs2 N3 Si3 31.27(17)
C68 Cs2 N3 Si3 165.59(16)
C65 Cs2 N3 Si3 -20.94(14)
P3 N3 Si3 C67 101.2(4)
Cs2 N3 Si3 C67 -82.6(2)
P3 N3 Si3 C65 -141.9(3)
Cs2 N3 Si3 C65 34.3(2)
P3 N3 Si3 C66 -20.6(4)
Cs2 N3 Si3 C66 155.58(18)
N3 Si3 C65 Cs2 -26.62(16)
C67 Si3 C65 Cs2 93.79(18)
C66 Si3 C65 Cs2 -153.18(16)
O7 Cs2 C65 Si3 178.04(18)
N3 Cs2 C65 Si3 17.80(12)
O8 Cs2 C65 Si3 168.36(19)
O6 Cs2 C65 Si3 -70.90(16)
N4 Cs2 C65 Si3 74.86(16)
O5 Cs2 C65 Si3 -109.19(16)
C68 Cs2 C65 Si3 29.0(3)
C40 P4 N4 Si4 57.0(4)
C59 P4 N4 Si4 -173.8(3)
C53 P4 N4 Si4 -65.9(3)
C40 P4 N4 Cs2 -70.1(2)
C59 P4 N4 Cs2 59.10(17)
C53 P4 N4 Cs2 167.01(14)
O7 Cs2 N4 P4 -90.85(17)
N3 Cs2 N4 P4 26.65(15)
O8 Cs2 N4 P4 -137.2(2)
O6 Cs2 N4 P4 122.45(15)
O5 Cs2 N4 P4 -134.4(10)
C68 Cs2 N4 P4 133.4(2)
C65 Cs2 N4 P4 -13.15(18)
O7 Cs2 N4 Si4 128.72(16)
N3 Cs2 N4 Si4 -113.78(17)
O8 Cs2 N4 Si4 82.3(2)
O6 Cs2 N4 Si4 -18.0(2)
O5 Cs2 N4 Si4 85.2(11)
C68 Cs2 N4 Si4 -7.00(15)
C65 Cs2 N4 Si4 -153.58(15)
P4 N4 Si4 C68 -113.6(3)
Cs2 N4 Si4 C68 11.2(2)
P4 N4 Si4 C70 129.6(3)
Cs2 N4 Si4 C70 -105.6(2)
P4 N4 Si4 C69 7.6(4)
Cs2 N4 Si4 C69 132.45(19)
N4 Si4 C68 Cs2 -9.5(2)
C70 Si4 C68 Cs2 110.11(18)
C69 Si4 C68 Cs2 -135.24(16)
O7 Cs2 C68 Si4 -66.3(2)
N3 Cs2 C68 Si4 77.44(17)
O8 Cs2 C68 Si4 -78.5(2)
O6 Cs2 C68 Si4 177.47(18)
N4 Cs2 C68 Si4 5.96(12)
O5 Cs2 C68 Si4 -168.07(13)
C65 Cs2 C68 Si4 69.0(3)
O7 Cs2 O5 C72 -167.2(4)
N3 Cs2 O5 C72 76.7(4)
O8 Cs2 O5 C72 -119.8(4)
O6 Cs2 O5 C72 -15.8(3)
N4 Cs2 O5 C72 -122.6(10)
C68 Cs2 O5 C72 -34.3(4)
C65 Cs2 O5 C72 114.9(4)
O7 Cs2 O5 C71 58.8(4)
N3 Cs2 O5 C71 -57.2(4)
O8 Cs2 O5 C71 106.3(4)
O6 Cs2 O5 C71 -149.7(4)
N4 Cs2 O5 C71 103.5(11)
C68 Cs2 O5 C71 -168.2(3)
C65 Cs2 O5 C71 -19.0(4)
C71 O5 C72 C73 -175.5(4)
Cs2 O5 C72 C73 47.7(5)
O5 C72 C73 O6 -66.4(6)
C72 C73 O6 C74 -171.9(4)
C72 C73 O6 Cs2 53.7(5)
O7 Cs2 O6 C74 -124.7(3)
N3 Cs2 O6 C74 106.2(3)
O8 Cs2 O6 C74 -70.4(3)
N4 Cs2 O6 C74 20.2(4)
O5 Cs2 O6 C74 -154.1(4)
C68 Cs2 O6 C74 11.7(3)
C65 Cs2 O6 C74 156.0(3)
O7 Cs2 O6 C73 9.3(4)
N3 Cs2 O6 C73 -119.8(4)
O8 Cs2 O6 C73 63.6(4)
N4 Cs2 O6 C73 154.2(3)
O5 Cs2 O6 C73 -20.2(3)
C68 Cs2 O6 C73 145.7(4)
C65 Cs2 O6 C73 -70.0(4)
N3 Cs2 O7 C76 -168.2(6)
O8 Cs2 O7 C76 -15.1(6)
O6 Cs2 O7 C76 72.4(7)
N4 Cs2 O7 C76 -80.1(6)
O5 Cs2 O7 C76 96.6(6)
C68 Cs2 O7 C76 -30.5(7)
C65 Cs2 O7 C76 174.9(7)
N3 Cs2 O7 C75 8.5(5)
O8 Cs2 O7 C75 161.5(5)
O6 Cs2 O7 C75 -110.9(5)
N4 Cs2 O7 C75 96.6(5)
O5 Cs2 O7 C75 -86.7(5)
C68 Cs2 O7 C75 146.2(4)
C65 Cs2 O7 C75 -8.4(4)
C75 O7 C76 C77 171.6(7)
Cs2 O7 C76 C77 -11.2(11)
O7 C76 C77 O8 58.7(11)
C76 C77 O8 C78 62.9(9)
C76 C77 O8 Cs2 -72.4(8)
O7 Cs2 O8 C77 41.5(5)
N3 Cs2 O8 C77 118.6(6)
O6 Cs2 O8 C77 -69.7(6)
N4 Cs2 O8 C77 160.8(6)
O5 Cs2 O8 C77 -19.0(6)
C68 Cs2 O8 C77 -149.2(6)
C65 Cs2 O8 C77 53.3(6)
O7 Cs2 O8 C78 -87.8(6)
N3 Cs2 O8 C78 -10.8(7)
O6 Cs2 O8 C78 160.9(5)
N4 Cs2 O8 C78 31.5(5)
O5 Cs2 O8 C78 -148.3(5)
C68 Cs2 O8 C78 81.5(5)
C65 Cs2 O8 C78 -76.1(6)
